data_4072642
loop_
_publ_author_name
'McGuinness, David S.'
'Overett, Matthew'
'Tooze, Robert P.'
'Blann, Kevin'
'Dixon, John T.'
'Slawin, Alexandra M. Z.'

_publ_section_title
;
 Ethylene Tri- and Tetramerization with Borate Cocatalysts:&#x00A0;
 Effects on Activity, Selectivity, and Catalyst Degradation Pathways
;
_journal_issue 4
_journal_name_full Organometallics
_journal_page_first 1108
_journal_paper_doi 10.1021/om060906z
_journal_volume 26
_journal_year 2007
_chemical_formula_moiety 'C18 H46 Cl6 Cr2 N2 P4'
_chemical_formula_sum 'C18 H46 Cl6 Cr2 N2 P4'
_chemical_formula_weight 731.15
_chemical_name_systematic
; 
 ? 
;
_space_group_IT_number 14
_symmetry_cell_setting monoclinic
_symmetry_space_group_name_Hall '-P 2yn'
_symmetry_space_group_name_H-M 'P 1 21/n 1'
_atom_sites_solution_hydrogens geom
_atom_sites_solution_primary direct
_atom_sites_solution_secondary difmap
_audit_creation_method SHELXL-97
_cell_angle_alpha 90.00
_cell_angle_beta 106.366(6)
_cell_angle_gamma 90.00
_cell_formula_units_Z 2
_cell_length_a 10.443(4)
_cell_length_b 12.753(5)
_cell_length_c 12.657(5)
_cell_measurement_reflns_used 2362
_cell_measurement_temperature 93(2)
_cell_measurement_theta_max 25.3491
_cell_measurement_theta_min 2.7524
_cell_volume 1617.4(11)
_computing_cell_refinement 'CrystalClear (Rigaku Corp., 2004)'
_computing_data_collection 'CrystalClear (Rigaku Corp., 2004)'
_computing_data_reduction 'CrystalClear (Rigaku Corp., 2004)'
_computing_molecular_graphics 'Bruker SHELXTL'
_computing_publication_material 'Bruker SHELXTL'
_computing_structure_refinement 'SHELXL-97 (Sheldrick, 1997)'
_computing_structure_solution 'SHELXS-97 (Sheldrick, 1990)'
_diffrn_ambient_temperature 93(2)
_diffrn_detector_area_resol_mean 0.83
_diffrn_measured_fraction_theta_full 0.975
_diffrn_measured_fraction_theta_max 0.974
_diffrn_measurement_device_type CCD
_diffrn_measurement_method dtprofit.ref
_diffrn_radiation_monochromator confocal
_diffrn_radiation_source 'rotating anode'
_diffrn_radiation_type MoK\a
_diffrn_radiation_wavelength 0.71073
_diffrn_reflns_av_R_equivalents 0.0346
_diffrn_reflns_av_sigmaI/netI 0.0324
_diffrn_reflns_limit_h_max 12
_diffrn_reflns_limit_h_min -11
_diffrn_reflns_limit_k_max 15
_diffrn_reflns_limit_k_min -10
_diffrn_reflns_limit_l_max 13
_diffrn_reflns_limit_l_min -15
_diffrn_reflns_number 11742
_diffrn_reflns_theta_full 25.00
_diffrn_reflns_theta_max 25.35
_diffrn_reflns_theta_min 2.75
_exptl_absorpt_coefficient_mu 1.378
_exptl_absorpt_correction_T_max 1.0000
_exptl_absorpt_correction_T_min 0.8892
_exptl_absorpt_correction_type multi-scan
_exptl_crystal_colour Blue
_exptl_crystal_density_diffrn 1.501
_exptl_crystal_density_method 'not measured'
_exptl_crystal_description Platelet
_exptl_crystal_F_000 756
_exptl_crystal_size_max 0.1000
_exptl_crystal_size_mid 0.0500
_exptl_crystal_size_min 0.0100
_refine_diff_density_max 0.517
_refine_diff_density_min -0.388
_refine_diff_density_rms 0.086
_refine_ls_extinction_method none
_refine_ls_goodness_of_fit_ref 1.099
_refine_ls_hydrogen_treatment constr
_refine_ls_matrix_type full
_refine_ls_number_parameters 191
_refine_ls_number_reflns 2887
_refine_ls_number_restraints 9
_refine_ls_restrained_S_all 1.153
_refine_ls_R_factor_all 0.0610
_refine_ls_R_factor_gt 0.0502
_refine_ls_shift/su_max 0.003
_refine_ls_shift/su_mean 0.000
_refine_ls_structure_factor_coef Fsqd
_refine_ls_weighting_details 'calc w=1/[\s^2^(Fo^2^)+(0.0537P)^2^+2.4762P] where P=(Fo^2^+2Fc^2^)/3'
_refine_ls_weighting_scheme calc
_refine_ls_wR_factor_gt 0.1110
_refine_ls_wR_factor_ref 0.1178
_reflns_number_gt 2486
_reflns_number_total 2887
_reflns_threshold_expression >2sigma(I)
_cod_data_source_file om060906zsi20061003_105810.cif
_cod_data_source_block 5
_cod_depositor_comments
;
The following automatic conversions were performed:

'_symmetry_cell_setting' value 'Monoclinic' changed to 'monoclinic'
according to /home/saulius/struct/CIF-dictionaries/cif_core.dic
dictionary named 'cif_core.dic' version 2.4.1 from 2010-06-29.

Automatic conversion script
Id: cif_fix_values 1715 2011-07-08 13:25:40Z adriana 
;
_cod_original_cell_volume 1617.3(11)
_cod_original_sg_symbol_H-M P2(1)/n
_cod_database_code 4072642

loop_
_symmetry_equiv_pos_as_xyz
'x, y, z'
'-x+1/2, y+1/2, -z+1/2'
'-x, -y, -z'
'x-1/2, -y-1/2, z-1/2'

loop_
_atom_site_label
_atom_site_type_symbol
_atom_site_fract_x
_atom_site_fract_y
_atom_site_fract_z
_atom_site_U_iso_or_equiv
_atom_site_adp_type
_atom_site_occupancy
_atom_site_symmetry_multiplicity
_atom_site_calc_flag
_atom_site_refinement_flags
_atom_site_disorder_assembly
_atom_site_disorder_group
Cr1 Cr 1.00801(6) 0.03002(5) 0.36534(5) 0.02257(19) Uani 1 1 d . . .
Cl1 Cl 1.14381(9) 0.05504(7) 0.54854(8) 0.0268(2) Uani 1 1 d . . .
Cl2 Cl 0.85948(13) 0.01258(11) 0.19507(9) 0.0493(3) Uani 1 1 d . . .
Cl3 Cl 1.13865(11) -0.11056(8) 0.34329(10) 0.0406(3) Uani 1 1 d . . .
P1 P 1.13055(11) 0.15371(8) 0.28673(10) 0.0335(3) Uani 1 1 d D . .
N1 N 1.0313(4) 0.2554(3) 0.2931(3) 0.0351(9) Uani 1 1 d . A .
C1 C 1.0277(6) 0.3595(4) 0.2410(5) 0.0534(13) Uani 1 1 d . . .
H1A H 1.1130 0.3726 0.2254 0.080 Uiso 1 1 calc R A .
H1B H 1.0123 0.4137 0.2910 0.080 Uiso 1 1 calc R . .
H1C H 0.9554 0.3612 0.1721 0.080 Uiso 1 1 calc R . .
C2A C 1.2916(11) 0.1962(13) 0.3801(11) 0.033(3) Uani 0.50 1 d PD A 1
H2AA H 1.3276 0.2543 0.3451 0.040 Uiso 0.50 1 calc PR A 1
H2AB H 1.2768 0.2233 0.4490 0.040 Uiso 0.50 1 calc PR A 1
C3A C 1.3991(7) 0.1038(6) 0.4095(7) 0.0283(17) Uani 0.50 1 d P A 1
H3AA H 1.4828 0.1307 0.4586 0.042 Uiso 0.50 1 calc PR A 1
H3AB H 1.4152 0.0772 0.3417 0.042 Uiso 0.50 1 calc PR A 1
H3AC H 1.3653 0.0470 0.4463 0.042 Uiso 0.50 1 calc PR A 1
C2B C 1.3072(11) 0.1821(14) 0.3418(14) 0.049(4) Uani 0.50 1 d PD A 2
H2BA H 1.3576 0.1154 0.3553 0.058 Uiso 0.50 1 calc PR A 2
H2BB H 1.3378 0.2223 0.2865 0.058 Uiso 0.50 1 calc PR A 2
C3B C 1.3347(15) 0.2382(15) 0.4377(15) 0.091(5) Uani 0.50 1 d P A 2
H3BA H 1.4310 0.2511 0.4645 0.137 Uiso 0.50 1 calc PR A 2
H3BB H 1.3056 0.1984 0.4930 0.137 Uiso 0.50 1 calc PR A 2
H3BC H 1.2872 0.3054 0.4243 0.137 Uiso 0.50 1 calc PR A 2
C4 C 1.1261(7) 0.1432(4) 0.1416(5) 0.0645(18) Uani 1 1 d D A .
H4A H 1.0316 0.1407 0.0970 0.077 Uiso 1 1 calc R . .
H4B H 1.1657 0.2077 0.1207 0.077 Uiso 1 1 calc R . .
C5 C 1.1964(9) 0.0514(5) 0.1120(6) 0.087(2) Uani 1 1 d . . .
H5A H 1.1872 0.0526 0.0327 0.130 Uiso 1 1 calc R A .
H5B H 1.1572 -0.0133 0.1307 0.130 Uiso 1 1 calc R . .
H5C H 1.2912 0.0544 0.1529 0.130 Uiso 1 1 calc R . .
P2 P 0.92323(14) 0.21198(9) 0.35979(10) 0.0395(3) Uani 1 1 d D A .
C6A C 0.7489(8) 0.2250(7) 0.2546(7) 0.0305(19) Uiso 0.50 1 d PD A 1
H6AA H 0.7318 0.3000 0.2356 0.037 Uiso 0.50 1 calc PR A 1
H6AB H 0.7498 0.1873 0.1864 0.037 Uiso 0.50 1 calc PR A 1
C7A C 0.6328(10) 0.1816(9) 0.2959(11) 0.042(3) Uani 0.50 1 d P A 1
H7AA H 0.5482 0.1912 0.2386 0.063 Uiso 0.50 1 calc PR A 1
H7AB H 0.6295 0.2195 0.3625 0.063 Uiso 0.50 1 calc PR A 1
H7AC H 0.6472 0.1068 0.3128 0.063 Uiso 0.50 1 calc PR A 1
C8A C 0.9794(15) 0.2874(8) 0.4916(9) 0.037(2) Uani 0.50 1 d PD A 1
H8AA H 0.9159 0.2719 0.5347 0.045 Uiso 0.50 1 calc PR A 1
H8AB H 1.0670 0.2585 0.5337 0.045 Uiso 0.50 1 calc PR A 1
C9A C 0.9945(10) 0.4089(7) 0.4889(8) 0.044(2) Uani 0.50 1 d P A 1
H9AA H 1.0252 0.4358 0.5644 0.066 Uiso 0.50 1 calc PR A 1
H9AB H 0.9081 0.4404 0.4514 0.066 Uiso 0.50 1 calc PR A 1
H9AC H 1.0597 0.4269 0.4493 0.066 Uiso 0.50 1 calc PR A 1
C6B C 0.7687(8) 0.2606(7) 0.2936(8) 0.032(2) Uiso 0.50 1 d PD A 2
H6BA H 0.7706 0.3381 0.2971 0.038 Uiso 0.50 1 calc PR A 2
H6BB H 0.7441 0.2396 0.2151 0.038 Uiso 0.50 1 calc PR A 2
C7B C 0.6679(11) 0.2204(10) 0.3452(10) 0.046(3) Uani 0.50 1 d P A 2
H7BA H 0.5796 0.2473 0.3052 0.069 Uiso 0.50 1 calc PR A 2
H7BB H 0.6903 0.2437 0.4221 0.069 Uiso 0.50 1 calc PR A 2
H7BC H 0.6669 0.1436 0.3426 0.069 Uiso 0.50 1 calc PR A 2
C8B C 0.8977(13) 0.2981(8) 0.4626(9) 0.043(3) Uani 0.50 1 d PD A 2
H8BA H 0.8555 0.3639 0.4284 0.052 Uiso 0.50 1 calc PR A 2
H8BB H 0.8384 0.2648 0.5016 0.052 Uiso 0.50 1 calc PR A 2
C9B C 1.0279(13) 0.3203(9) 0.5400(11) 0.052(3) Uani 0.50 1 d P A 2
H9BA H 1.0163 0.3662 0.5987 0.079 Uiso 0.50 1 calc PR A 2
H9BB H 1.0850 0.3551 0.5010 0.079 Uiso 0.50 1 calc PR A 2
H9BC H 1.0698 0.2545 0.5721 0.079 Uiso 0.50 1 calc PR A 2

loop_
_atom_site_aniso_label
_atom_site_aniso_U_11
_atom_site_aniso_U_22
_atom_site_aniso_U_33
_atom_site_aniso_U_23
_atom_site_aniso_U_13
_atom_site_aniso_U_12
Cr1 0.0253(3) 0.0192(3) 0.0249(4) -0.0012(2) 0.0099(3) -0.0016(2)
Cl1 0.0278(5) 0.0251(5) 0.0277(5) 0.0024(4) 0.0080(4) -0.0050(4)
Cl2 0.0521(7) 0.0655(8) 0.0270(6) -0.0020(5) 0.0057(5) -0.0235(6)
Cl3 0.0479(6) 0.0225(5) 0.0630(8) -0.0027(5) 0.0347(6) 0.0041(4)
P1 0.0345(6) 0.0245(5) 0.0464(7) 0.0046(5) 0.0194(5) -0.0031(4)
N1 0.044(2) 0.0206(17) 0.042(2) 0.0070(15) 0.0133(17) -0.0010(15)
C1 0.059(3) 0.030(3) 0.073(4) 0.013(2) 0.021(3) -0.002(2)
C2A 0.034(7) 0.040(7) 0.041(7) -0.009(5) 0.035(5) -0.008(5)
C3A 0.016(3) 0.034(4) 0.039(5) 0.001(4) 0.015(3) -0.006(3)
C2B 0.024(5) 0.044(8) 0.090(12) 0.019(9) 0.035(7) 0.004(5)
C3B 0.055(9) 0.116(14) 0.097(12) 0.001(11) 0.011(8) -0.015(9)
C4 0.104(5) 0.040(3) 0.075(4) 0.007(3) 0.068(4) -0.005(3)
C5 0.128(6) 0.067(4) 0.091(5) 0.010(4) 0.070(5) 0.015(4)
P2 0.0586(8) 0.0263(6) 0.0423(7) 0.0119(5) 0.0283(6) 0.0153(5)
C7A 0.025(5) 0.043(6) 0.057(8) 0.018(5) 0.008(5) -0.001(4)
C8A 0.055(8) 0.013(5) 0.050(8) -0.002(5) 0.026(7) 0.001(5)
C9A 0.051(6) 0.025(5) 0.052(6) -0.004(4) 0.008(5) -0.006(4)
C7B 0.024(6) 0.058(8) 0.054(8) 0.006(6) 0.008(5) -0.001(5)
C8B 0.049(6) 0.027(5) 0.060(7) 0.004(5) 0.027(6) 0.021(5)
C9B 0.063(8) 0.023(6) 0.069(9) -0.003(5) 0.016(7) 0.009(5)

loop_
_atom_type_symbol
_atom_type_description
_atom_type_scat_dispersion_real
_atom_type_scat_dispersion_imag
_atom_type_scat_source
C C 0.0033 0.0016 'International Tables Vol C Tables 4.2.6.8 and 6.1.1.4'
H H 0.0000 0.0000 'International Tables Vol C Tables 4.2.6.8 and 6.1.1.4'
N N 0.0061 0.0033 'International Tables Vol C Tables 4.2.6.8 and 6.1.1.4'
P P 0.1023 0.0942 'International Tables Vol C Tables 4.2.6.8 and 6.1.1.4'
Cl Cl 0.1484 0.1585 'International Tables Vol C Tables 4.2.6.8 and 6.1.1.4'
Cr Cr 0.3209 0.6236 'International Tables Vol C Tables 4.2.6.8 and 6.1.1.4'

loop_
_geom_angle_atom_site_label_1
_geom_angle_atom_site_label_2
_geom_angle_atom_site_label_3
_geom_angle
_geom_angle_site_symmetry_1
_geom_angle_site_symmetry_3
Cl2 Cr1 Cl3 94.44(6) . .
Cl2 Cr1 Cl1 174.08(5) . .
Cl3 Cr1 Cl1 90.67(5) . .
Cl2 Cr1 P1 88.43(5) . .
Cl3 Cr1 P1 93.29(5) . .
Cl1 Cr1 P1 94.28(5) . .
Cl2 Cr1 Cl1 91.40(5) . 3_756
Cl3 Cr1 Cl1 100.97(5) . 3_756
Cl1 Cr1 Cl1 84.67(5) . 3_756
P1 Cr1 Cl1 165.71(4) . 3_756
Cl2 Cr1 P2 85.54(5) . .
Cl3 Cr1 P2 159.91(5) . .
Cl1 Cr1 P2 90.70(4) . .
P1 Cr1 P2 66.62(5) . .
Cl1 Cr1 P2 99.11(5) 3_756 .
Cr1 Cl1 Cr1 95.33(5) . 3_756
N1 P1 C2B 113.7(6) . .
N1 P1 C4 105.3(2) . .
C2B P1 C4 97.8(6) . .
N1 P1 C2A 102.0(5) . .
C2B P1 C2A 18.3(5) . .
C4 P1 C2A 115.2(4) . .
N1 P1 Cr1 94.52(13) . .
C2B P1 Cr1 124.8(5) . .
C4 P1 Cr1 119.97(19) . .
C2A P1 Cr1 114.9(5) . .
N1 P1 P2 36.91(12) . .
C2B P1 P2 130.0(6) . .
C4 P1 P2 124.8(2) . .
C2A P1 P2 112.1(4) . .
Cr1 P1 P2 57.80(4) . .
C1 N1 P1 127.7(3) . .
C1 N1 P2 125.7(3) . .
P1 N1 P2 106.32(19) . .
N1 C1 H1A 109.5 . .
N1 C1 H1B 109.5 . .
H1A C1 H1B 109.5 . .
N1 C1 H1C 109.5 . .
H1A C1 H1C 109.5 . .
H1B C1 H1C 109.5 . .
C3A C2A P1 112.8(9) . .
C3A C2A H2AA 109.0 . .
P1 C2A H2AA 109.0 . .
C3A C2A H2AB 109.0 . .
P1 C2A H2AB 109.0 . .
H2AA C2A H2AB 107.8 . .
C2A C3A H3AA 109.5 . .
C2A C3A H3AB 109.5 . .
H3AA C3A H3AB 109.5 . .
C2A C3A H3AC 109.5 . .
H3AA C3A H3AC 109.5 . .
H3AB C3A H3AC 109.5 . .
C3B C2B P1 112.4(11) . .
C3B C2B H2BA 109.1 . .
P1 C2B H2BA 109.1 . .
C3B C2B H2BB 109.1 . .
P1 C2B H2BB 109.1 . .
H2BA C2B H2BB 107.8 . .
C2B C3B H3BA 109.5 . .
C2B C3B H3BB 109.5 . .
H3BA C3B H3BB 109.5 . .
C2B C3B H3BC 109.5 . .
H3BA C3B H3BC 109.5 . .
H3BB C3B H3BC 109.5 . .
C5 C4 P1 115.9(5) . .
C5 C4 H4A 108.3 . .
P1 C4 H4A 108.3 . .
C5 C4 H4B 108.3 . .
P1 C4 H4B 108.3 . .
H4A C4 H4B 107.4 . .
C4 C5 H5A 109.5 . .
C4 C5 H5B 109.5 . .
H5A C5 H5B 109.5 . .
C4 C5 H5C 109.5 . .
H5A C5 H5C 109.5 . .
H5B C5 H5C 109.5 . .
N1 P2 C6B 108.0(3) . .
N1 P2 C8B 115.1(4) . .
C6B P2 C8B 79.6(6) . .
N1 P2 C8A 101.1(4) . .
C6B P2 C8A 105.4(6) . .
C8B P2 C8A 26.4(4) . .
N1 P2 C6A 105.1(3) . .
C6B P2 C6A 19.6(3) . .
C8B P2 C6A 98.3(5) . .
C8A P2 C6A 124.5(5) . .
N1 P2 Cr1 92.15(13) . .
C6B P2 Cr1 129.3(3) . .
C8B P2 Cr1 133.1(4) . .
C8A P2 Cr1 115.9(4) . .
C6A P2 Cr1 111.0(3) . .
N1 P2 P1 36.77(12) . .
C6B P2 P1 132.2(3) . .
C8B P2 P1 136.3(5) . .
C8A P2 P1 111.6(5) . .
C6A P2 P1 118.7(3) . .
Cr1 P2 P1 55.58(4) . .
C7A C6A P2 114.2(6) . .
C7A C6A H6AA 108.7 . .
P2 C6A H6AA 108.7 . .
C7A C6A H6AB 108.7 . .
P2 C6A H6AB 108.7 . .
H6AA C6A H6AB 107.6 . .
C6A C7A H7AA 109.5 . .
C6A C7A H7AB 109.5 . .
H7AA C7A H7AB 109.5 . .
C6A C7A H7AC 109.5 . .
H7AA C7A H7AC 109.5 . .
H7AB C7A H7AC 109.5 . .
C9A C8A P2 120.0(8) . .
C9A C8A H8AA 107.3 . .
P2 C8A H8AA 107.3 . .
C9A C8A H8AB 107.3 . .
P2 C8A H8AB 107.3 . .
H8AA C8A H8AB 106.9 . .
C8A C9A H9AA 109.5 . .
C8A C9A H9AB 109.5 . .
H9AA C9A H9AB 109.5 . .
C8A C9A H9AC 109.5 . .
H9AA C9A H9AC 109.5 . .
H9AB C9A H9AC 109.5 . .
C7B C6B P2 110.4(7) . .
C7B C6B H6BA 109.6 . .
P2 C6B H6BA 109.6 . .
C7B C6B H6BB 109.6 . .
P2 C6B H6BB 109.6 . .
H6BA C6B H6BB 108.1 . .
C6B C7B H7BA 109.5 . .
C6B C7B H7BB 109.5 . .
H7BA C7B H7BB 109.5 . .
C6B C7B H7BC 109.5 . .
H7BA C7B H7BC 109.5 . .
H7BB C7B H7BC 109.5 . .
C9B C8B P2 107.9(8) . .
C9B C8B H8BA 110.1 . .
P2 C8B H8BA 110.1 . .
C9B C8B H8BB 110.1 . .
P2 C8B H8BB 110.1 . .
H8BA C8B H8BB 108.4 . .
C8B C9B H9BA 109.5 . .
C8B C9B H9BB 109.5 . .
H9BA C9B H9BB 109.5 . .
C8B C9B H9BC 109.5 . .
H9BA C9B H9BC 109.5 . .
H9BB C9B H9BC 109.5 . .

loop_
_geom_bond_atom_site_label_1
_geom_bond_atom_site_label_2
_geom_bond_distance
_geom_bond_site_symmetry_2
Cr1 Cl2 2.2839(14) .
Cr1 Cl3 2.3168(13) .
Cr1 Cl1 2.3741(13) .
Cr1 P1 2.4152(13) .
Cr1 Cl1 2.4191(12) 3_756
Cr1 P2 2.4775(15) .
Cl1 Cr1 2.4191(12) 3_756
P1 N1 1.676(4) .
P1 C2B 1.815(11) .
P1 C4 1.829(5) .
P1 C2A 1.843(11) .
P1 P2 2.6876(18) .
N1 C1 1.478(6) .
N1 P2 1.682(4) .
C1 H1A 0.9800 .
C1 H1B 0.9800 .
C1 H1C 0.9800 .
C2A C3A 1.597(18) .
C2A H2AA 0.9900 .
C2A H2AB 0.9900 .
C3A H3AA 0.9800 .
C3A H3AB 0.9800 .
C3A H3AC 0.9800 .
C2B C3B 1.37(2) .
C2B H2BA 0.9900 .
C2B H2BB 0.9900 .
C3B H3BA 0.9800 .
C3B H3BB 0.9800 .
C3B H3BC 0.9800 .
C4 C5 1.485(8) .
C4 H4A 0.9900 .
C4 H4B 0.9900 .
C5 H5A 0.9800 .
C5 H5B 0.9800 .
C5 H5C 0.9800 .
P2 C6B 1.712(8) .
P2 C8B 1.779(9) .
P2 C8A 1.872(10) .
P2 C6A 1.936(8) .
C6A C7A 1.552(13) .
C6A H6AA 0.9900 .
C6A H6AB 0.9900 .
C7A H7AA 0.9800 .
C7A H7AB 0.9800 .
C7A H7AC 0.9800 .
C8A C9A 1.559(12) .
C8A H8AA 0.9900 .
C8A H8AB 0.9900 .
C9A H9AA 0.9800 .
C9A H9AB 0.9800 .
C9A H9AC 0.9800 .
C6B C7B 1.478(14) .
C6B H6BA 0.9900 .
C6B H6BB 0.9900 .
C7B H7BA 0.9800 .
C7B H7BB 0.9800 .
C7B H7BC 0.9800 .
C8B C9B 1.462(17) .
C8B H8BA 0.9900 .
C8B H8BB 0.9900 .
C9B H9BA 0.9800 .
C9B H9BB 0.9800 .
C9B H9BC 0.9800 .

loop_
_geom_torsion_atom_site_label_1
_geom_torsion_atom_site_label_2
_geom_torsion_atom_site_label_3
_geom_torsion_atom_site_label_4
_geom_torsion
_geom_torsion_site_symmetry_1
_geom_torsion_site_symmetry_4
Cl2 Cr1 Cl1 Cr1 48.6(5) . 3_756
Cl3 Cr1 Cl1 Cr1 -100.95(5) . 3_756
P1 Cr1 Cl1 Cr1 165.70(4) . 3_756
Cl1 Cr1 Cl1 Cr1 0.0 3_756 3_756
P2 Cr1 Cl1 Cr1 99.09(5) . 3_756
Cl2 Cr1 P1 N1 81.81(14) . .
Cl3 Cr1 P1 N1 176.16(14) . .
Cl1 Cr1 P1 N1 -92.92(14) . .
Cl1 Cr1 P1 N1 -7.7(3) 3_756 .
P2 Cr1 P1 N1 -4.01(14) . .
Cl2 Cr1 P1 C2B -155.0(7) . .
Cl3 Cr1 P1 C2B -60.7(7) . .
Cl1 Cr1 P1 C2B 30.2(7) . .
Cl1 Cr1 P1 C2B 115.4(7) 3_756 .
P2 Cr1 P1 C2B 119.1(7) . .
Cl2 Cr1 P1 C4 -28.7(2) . .
Cl3 Cr1 P1 C4 65.6(2) . .
Cl1 Cr1 P1 C4 156.5(2) . .
Cl1 Cr1 P1 C4 -118.3(3) 3_756 .
P2 Cr1 P1 C4 -114.6(3) . .
Cl2 Cr1 P1 C2A -172.8(5) . .
Cl3 Cr1 P1 C2A -78.4(5) . .
Cl1 Cr1 P1 C2A 12.5(5) . .
Cl1 Cr1 P1 C2A 97.7(5) 3_756 .
P2 Cr1 P1 C2A 101.4(5) . .
Cl2 Cr1 P1 P2 85.81(6) . .
Cl3 Cr1 P1 P2 -179.83(5) . .
Cl1 Cr1 P1 P2 -88.91(5) . .
Cl1 Cr1 P1 P2 -3.71(19) 3_756 .
C2B P1 N1 C1 60.3(7) . .
C4 P1 N1 C1 -45.6(5) . .
C2A P1 N1 C1 75.0(6) . .
Cr1 P1 N1 C1 -168.4(4) . .
P2 P1 N1 C1 -174.0(5) . .
C2B P1 N1 P2 -125.7(6) . .
C4 P1 N1 P2 128.4(3) . .
C2A P1 N1 P2 -111.0(5) . .
Cr1 P1 N1 P2 5.65(19) . .
N1 P1 C2A C3A 168.1(7) . .
C2B P1 C2A C3A -60(3) . .
C4 P1 C2A C3A -78.4(9) . .
Cr1 P1 C2A C3A 67.4(8) . .
P2 P1 C2A C3A 130.9(6) . .
N1 P1 C2B C3B 42.6(15) . .
C4 P1 C2B C3B 153.2(13) . .
C2A P1 C2B C3B -10(3) . .
Cr1 P1 C2B C3B -71.6(15) . .
P2 P1 C2B C3B 3.1(17) . .
N1 P1 C4 C5 -174.1(5) . .
C2B P1 C4 C5 68.6(8) . .
C2A P1 C4 C5 74.4(8) . .
Cr1 P1 C4 C5 -69.6(6) . .
P2 P1 C4 C5 -139.2(5) . .
C1 N1 P2 C6B 36.0(6) . .
P1 N1 P2 C6B -138.2(4) . .
C1 N1 P2 C8B -50.8(6) . .
P1 N1 P2 C8B 135.1(5) . .
C1 N1 P2 C8A -74.4(6) . .
P1 N1 P2 C8A 111.4(4) . .
C1 N1 P2 C6A 56.2(5) . .
P1 N1 P2 C6A -118.0(3) . .
C1 N1 P2 Cr1 168.7(4) . .
P1 N1 P2 Cr1 -5.50(18) . .
C1 N1 P2 P1 174.2(5) . .
Cl2 Cr1 P2 N1 -86.23(14) . .
Cl3 Cr1 P2 N1 4.5(2) . .
Cl1 Cr1 P2 N1 98.34(14) . .
P1 Cr1 P2 N1 3.99(13) . .
Cl1 Cr1 P2 N1 -176.94(14) 3_756 .
Cl2 Cr1 P2 C6B 29.2(4) . .
Cl3 Cr1 P2 C6B 119.9(4) . .
Cl1 Cr1 P2 C6B -146.2(4) . .
P1 Cr1 P2 C6B 119.4(4) . .
Cl1 Cr1 P2 C6B -61.5(4) 3_756 .
Cl2 Cr1 P2 C8B 145.7(6) . .
Cl3 Cr1 P2 C8B -123.5(6) . .
Cl1 Cr1 P2 C8B -29.7(6) . .
P1 Cr1 P2 C8B -124.0(6) . .
Cl1 Cr1 P2 C8B 55.0(6) 3_756 .
Cl2 Cr1 P2 C8A 170.3(5) . .
Cl3 Cr1 P2 C8A -98.9(5) . .
Cl1 Cr1 P2 C8A -5.1(5) . .
P1 Cr1 P2 C8A -99.4(5) . .
Cl1 Cr1 P2 C8A 79.6(5) 3_756 .
Cl2 Cr1 P2 C6A 20.8(3) . .
Cl3 Cr1 P2 C6A 111.6(3) . .
Cl1 Cr1 P2 C6A -154.6(3) . .
P1 Cr1 P2 C6A 111.1(3) . .
Cl1 Cr1 P2 C6A -69.9(3) 3_756 .
Cl2 Cr1 P2 P1 -90.22(6) . .
Cl3 Cr1 P2 P1 0.50(16) . .
Cl1 Cr1 P2 P1 94.36(5) . .
Cl1 Cr1 P2 P1 179.07(5) 3_756 .
C2B P1 P2 N1 76.0(7) . .
C4 P1 P2 N1 -67.0(3) . .
C2A P1 P2 N1 80.3(6) . .
Cr1 P1 P2 N1 -173.3(2) . .
N1 P1 P2 C6B 58.8(5) . .
C2B P1 P2 C6B 134.8(8) . .
C4 P1 P2 C6B -8.2(5) . .
C2A P1 P2 C6B 139.1(8) . .
Cr1 P1 P2 C6B -114.5(5) . .
N1 P1 P2 C8B -67.9(6) . .
C2B P1 P2 C8B 8.1(9) . .
C4 P1 P2 C8B -134.9(5) . .
C2A P1 P2 C8B 12.4(8) . .
Cr1 P1 P2 C8B 118.8(5) . .
N1 P1 P2 C8A -79.4(4) . .
C2B P1 P2 C8A -3.4(8) . .
C4 P1 P2 C8A -146.4(4) . .
C2A P1 P2 C8A 0.9(7) . .
Cr1 P1 P2 C8A 107.3(3) . .
N1 P1 P2 C6A 76.4(4) . .
C2B P1 P2 C6A 152.3(8) . .
C4 P1 P2 C6A 9.3(4) . .
C2A P1 P2 C6A 156.6(7) . .
Cr1 P1 P2 C6A -97.0(3) . .
N1 P1 P2 Cr1 173.3(2) . .
C2B P1 P2 Cr1 -110.7(7) . .
C4 P1 P2 Cr1 106.3(2) . .
C2A P1 P2 Cr1 -106.4(6) . .
N1 P2 C6A C7A 175.9(7) . .
C6B P2 C6A C7A -82.8(14) . .
C8B P2 C6A C7A -65.2(9) . .
C8A P2 C6A C7A -68.8(9) . .
Cr1 P2 C6A C7A 77.5(8) . .
P1 P2 C6A C7A 138.9(7) . .
N1 P2 C8A C9A 52.3(11) . .
C6B P2 C8A C9A -60.1(11) . .
C8B P2 C8A C9A -72.9(14) . .
C6A P2 C8A C9A -64.9(12) . .
Cr1 P2 C8A C9A 150.2(8) . .
P1 P2 C8A C9A 89.1(10) . .
N1 P2 C6B C7B 177.0(7) . .
C8B P2 C6B C7B -69.8(9) . .
C8A P2 C6B C7B -75.6(9) . .
C6A P2 C6B C7B 92.5(15) . .
Cr1 P2 C6B C7B 68.6(9) . .
P1 P2 C6B C7B 144.5(7) . .
N1 P2 C8B C9B -55.6(9) . .
C6B P2 C8B C9B -160.7(9) . .
C8A P2 C8B C9B 6.7(10) . .
C6A P2 C8B C9B -166.7(8) . .
Cr1 P2 C8B C9B 64.0(10) . .
P1 P2 C8B C9B -17.9(11) . .
